data_7062716
loop_
_publ_author_name
'Behera, Prafulla K.'
'Maity, Lakshmikanta'
'Roy, Sraddhya'
'Das, Ananya'
'Sahu, Priyanka'
'Kisan, Hemanta K.'
'Changotra, Avtar'
'Isab, Anvarhusein A.'
'Fettouhi, Mohammed Benyounes'
'Bairagi, Aparajita'
'Chatterjee, Nabanita'
'Dinda, Joydev'

_publ_section_title
;
 Therapeutic potential of Ag(i)--, Au(i)--, and Au(iii)--NHC complexes of
 3-pyridyl wingtip N-heterocyclic carbenes (NHCs) against lung cancer
;
_journal_issue 40
_journal_name_full 'New Journal of Chemistry'
_journal_page_first 18835
_journal_page_last 18848
_journal_paper_doi 10.1039/D3NJ02882H
_journal_volume 47
_journal_year 2023
_chemical_formula_moiety 'C12 H10 N3, F6 P'
_chemical_formula_sum 'C12 H10 F6 N3 P'
_chemical_formula_weight 341.20
_space_group_crystal_system monoclinic
_space_group_IT_number 15
_space_group_name_Hall '-C 2yc'
_space_group_name_H-M_alt 'C 1 2/c 1'
_atom_sites_solution_hydrogens geom
_atom_sites_solution_primary dual
_audit_creation_date 2023-09-08
_audit_creation_method
;
Olex2 1.5
(compiled 2023.03.06 svn.rbb2c1857 for OlexSys, GUI svn.r6748)
;
_audit_update_record
;
2023-09-16 deposited with the CCDC.	2023-09-18 downloaded from the CCDC.
;
_cell_angle_alpha 90
_cell_angle_beta 94.451(2)
_cell_angle_gamma 90
_cell_formula_units_Z 8
_cell_length_a 18.3998(12)
_cell_length_b 9.7138(6)
_cell_length_c 15.2920(10)
_cell_measurement_reflns_used 9908
_cell_measurement_temperature 296(2)
_cell_measurement_theta_max 27.510
_cell_measurement_theta_min 2.221
_cell_volume 2724.9(3)
_computing_cell_refinement 'SAINT V8.38A (Bruker, 2017)'
_computing_data_collection 'Apex3 v2017.3-0 (Bruker, 2017)'
_computing_data_reduction 'SAINT V8.38A (Bruker, 2017)'
_computing_molecular_graphics 'Olex2 1.5 (Dolomanov et al., 2009)'
_computing_publication_material 'Olex2 1.5 (Dolomanov et al., 2009)'
_computing_structure_refinement 'SHELXL 2016/6 (Sheldrick, 2015)'
_computing_structure_solution 'SHELXT 2014/5 (Sheldrick, 2014)'
_diffrn_ambient_temperature 296.15
_diffrn_measured_fraction_theta_full 0.981
_diffrn_measured_fraction_theta_max 0.985
_diffrn_measurement_device_type 'Bruker AXS D8 Quest diffractometer'
_diffrn_measurement_method 'omega and phi scans'
_diffrn_radiation_type MoK\a
_diffrn_radiation_wavelength 0.71073
_diffrn_reflns_av_R_equivalents 0.0868
_diffrn_reflns_av_unetI/netI 0.0348
_diffrn_reflns_Laue_measured_fraction_full 0.981
_diffrn_reflns_Laue_measured_fraction_max 0.985
_diffrn_reflns_limit_h_max 24
_diffrn_reflns_limit_h_min -24
_diffrn_reflns_limit_k_max 12
_diffrn_reflns_limit_k_min -12
_diffrn_reflns_limit_l_max 20
_diffrn_reflns_limit_l_min -20
_diffrn_reflns_number 47331
_diffrn_reflns_point_group_measured_fraction_full 0.981
_diffrn_reflns_point_group_measured_fraction_max 0.985
_diffrn_reflns_theta_full 25.242
_diffrn_reflns_theta_max 28.406
_diffrn_reflns_theta_min 3.509
_exptl_absorpt_coefficient_mu 0.271
_exptl_absorpt_correction_T_max 0.961
_exptl_absorpt_correction_T_min 0.739
_exptl_absorpt_correction_type multi-scan
_exptl_absorpt_process_details 'SADABS. Ver. 2014/5. (Krause et al., 2015)'
_exptl_crystal_colour brown
_exptl_crystal_colour_primary brown
_exptl_crystal_density_diffrn 1.663
_exptl_crystal_description block
_exptl_crystal_F_000 1376
_exptl_crystal_size_max 0.61
_exptl_crystal_size_mid 0.28
_exptl_crystal_size_min 0.15
_refine_diff_density_max 0.264
_refine_diff_density_min -0.229
_refine_diff_density_rms 0.043
_refine_ls_extinction_method none
_refine_ls_goodness_of_fit_ref 1.054
_refine_ls_hydrogen_treatment constr
_refine_ls_matrix_type full
_refine_ls_number_parameters 253
_refine_ls_number_reflns 3365
_refine_ls_number_restraints 0
_refine_ls_restrained_S_all 1.054
_refine_ls_R_factor_all 0.0778
_refine_ls_R_factor_gt 0.0552
_refine_ls_shift/su_max 0.000
_refine_ls_shift/su_mean 0.000
_refine_ls_structure_factor_coef Fsqd
_refine_ls_weighting_details 'w=1/[\s^2^(Fo^2^)+(0.0599P)^2^+3.1056P] where P=(Fo^2^+2Fc^2^)/3'
_refine_ls_weighting_scheme calc
_refine_ls_wR_factor_gt 0.1348
_refine_ls_wR_factor_ref 0.1488
_reflns_Friedel_coverage 0.000
_reflns_number_gt 2472
_reflns_number_total 3365
_reflns_threshold_expression 'I > 2\s(I)'
_cod_data_source_file d3nj02882h2.cif
_cod_data_source_block jd15_0m_a
_cod_depositor_comments 'Adding full bibliography for 7062715--7062716.cif.'
_cod_database_code 7062716
_shelx_shelxl_version_number 2016/6
_shelx_space_group_comment
;
The symmetry employed for this shelxl refinement is uniquely defined
by the following loop, which should always be used as a source of
symmetry information in preference to the above space-group names.
They are only intended as comments.
;
_shelx_estimated_absorpt_t_max 0.961
_shelx_estimated_absorpt_t_min 0.852
_olex2_refinement_description
;
1. Fixed Uiso
 At 1.2 times of:
  All C(H) groups
2. Others
 Fixed Sof: F1(0.5) F2(0.5) F3(0.5) F4(0.5) F5(0.5) F6(0.5) F7(0.5) F8(0.5)
 F9(0.5) F10(0.5) F11(0.5) F12(0.5)
3.a Aromatic/amide H refined with riding coordinates:
 C1(H1), C2(H2), C4(H4), C5(H5), C6(H6), C7(H7), C9(H9), C10(H10), C11(H11),
 C12(H12)
;
_olex2_submission_special_instructions 'No special instructions were received'

loop_
_space_group_symop_operation_xyz
'x, y, z'
'-x, y, -z+1/2'
'x+1/2, y+1/2, z'
'-x+1/2, y+1/2, -z+1/2'
'-x, -y, -z'
'x, -y, z-1/2'
'-x+1/2, -y+1/2, -z'
'x+1/2, -y+1/2, z-1/2'

loop_
_atom_site_label
_atom_site_type_symbol
_atom_site_fract_x
_atom_site_fract_y
_atom_site_fract_z
_atom_site_U_iso_or_equiv
_atom_site_adp_type
_atom_site_occupancy
_atom_site_site_symmetry_order
_atom_site_calc_flag
_atom_site_refinement_flags_posn
_atom_site_refinement_flags_adp
_atom_site_refinement_flags_occupancy
_atom_site_disorder_assembly
_atom_site_disorder_group
N1 N 0.39910(9) 0.29900(19) 0.36033(12) 0.0430(4) Uani 1 1 d . . . . .
N2 N 0.37036(8) 0.51199(17) 0.36980(10) 0.0383(4) Uani 1 1 d . . . . .
N3 N 0.21579(13) 0.7512(3) 0.34018(19) 0.0715(7) Uani 1 1 d . . . . .
C1 C 0.34328(11) 0.3853(2) 0.36369(14) 0.0429(5) Uani 1 1 d . . . . .
H1 H 0.294263 0.361311 0.362069 0.051 Uiso 1 1 calc R U . . .
C2 C 0.44456(11) 0.5080(2) 0.36997(15) 0.0454(5) Uani 1 1 d . . . . .
H2 H 0.475950 0.583140 0.373304 0.055 Uiso 1 1 calc R U . . .
C3 C 0.46383(11) 0.3738(2) 0.36438(14) 0.0441(5) Uani 1 1 d . . . . .
C4 C 0.53096(13) 0.3014(3) 0.36287(17) 0.0583(6) Uani 1 1 d . . . . .
H4 H 0.574969 0.348713 0.364040 0.070 Uiso 1 1 calc R U . . .
C5 C 0.52938(15) 0.1632(3) 0.35972(18) 0.0650(7) Uani 1 1 d . . . . .
H5 H 0.572864 0.114179 0.360612 0.078 Uiso 1 1 calc R U . . .
C6 C 0.46216(16) 0.0911(3) 0.35506(19) 0.0670(7) Uani 1 1 d . . . . .
H6 H 0.462659 -0.004490 0.352104 0.080 Uiso 1 1 calc R U . . .
C7 C 0.39838(15) 0.1558(2) 0.35477(18) 0.0575(6) Uani 1 1 d . . . . .
H7 H 0.354752 0.107035 0.350975 0.069 Uiso 1 1 calc R U . . .
C8 C 0.32725(11) 0.6342(2) 0.37751(13) 0.0408(5) Uani 1 1 d . . . . .
C9 C 0.35457(15) 0.7424(2) 0.42705(17) 0.0554(6) Uani 1 1 d . . . . .
H9 H 0.400968 0.739021 0.455797 0.066 Uiso 1 1 calc R U . . .
C10 C 0.31068(18) 0.8569(3) 0.43275(19) 0.0684(8) Uani 1 1 d . . . . .
H10 H 0.326733 0.933071 0.465618 0.082 Uiso 1 1 calc R U . . .
C11 C 0.24264(18) 0.8554(3) 0.3886(2) 0.0749(9) Uani 1 1 d . . . . .
H11 H 0.213426 0.932812 0.393067 0.090 Uiso 1 1 calc R U . . .
C12 C 0.25873(13) 0.6420(3) 0.33538(17) 0.0546(6) Uani 1 1 d . . . . .
H12 H 0.241538 0.567287 0.301855 0.065 Uiso 1 1 calc R U . . .
P1 P 0.37195(3) 0.25228(6) 0.62241(4) 0.04502(19) Uani 1 1 d . . . . .
F1 F 0.3831(3) 0.3869(7) 0.5595(5) 0.0681(14) Uani 0.5 1 d . . P A 2
F2 F 0.3512(6) 0.1300(11) 0.5646(7) 0.142(4) Uani 0.5 1 d . . P A 2
F3 F 0.2964(4) 0.3041(10) 0.6503(5) 0.083(2) Uani 0.5 1 d . . P A 1
F4 F 0.3517(8) 0.1349(14) 0.6818(12) 0.136(5) Uani 0.5 1 d . . P A 2
F5 F 0.3954(6) 0.3699(9) 0.6882(7) 0.102(3) Uani 0.5 1 d . . P A 2
F6 F 0.4534(6) 0.2060(9) 0.6243(9) 0.142(5) Uani 0.5 1 d . . P A 2
F7 F 0.2908(5) 0.3074(10) 0.6240(8) 0.127(4) Uani 0.5 1 d . . P A 2
F8 F 0.3300(4) 0.1746(10) 0.5388(6) 0.096(2) Uani 0.5 1 d . . P A 1
F9 F 0.3805(6) 0.3505(9) 0.5498(6) 0.149(4) Uani 0.5 1 d . . P A 1
F10 F 0.4449(5) 0.1988(12) 0.5909(7) 0.103(3) Uani 0.5 1 d . . P A 1
F11 F 0.4085(6) 0.3407(11) 0.6979(7) 0.113(4) Uani 0.5 1 d . . P A 1
F12 F 0.3695(8) 0.1417(13) 0.6989(11) 0.136(5) Uani 0.5 1 d . . P A 1

loop_
_atom_site_aniso_label
_atom_site_aniso_U_11
_atom_site_aniso_U_22
_atom_site_aniso_U_33
_atom_site_aniso_U_23
_atom_site_aniso_U_13
_atom_site_aniso_U_12
N1 0.0391(9) 0.0425(9) 0.0475(10) 0.0026(8) 0.0036(7) -0.0017(8)
N2 0.0322(8) 0.0405(9) 0.0418(9) 0.0052(7) 0.0014(6) -0.0065(7)
N3 0.0512(13) 0.0674(15) 0.0966(19) 0.0100(13) 0.0103(12) 0.0138(11)
C1 0.0330(10) 0.0440(11) 0.0515(12) 0.0023(9) 0.0034(8) -0.0064(8)
C2 0.0304(10) 0.0502(12) 0.0552(12) 0.0052(10) -0.0004(8) -0.0084(9)
C3 0.0354(10) 0.0535(12) 0.0431(11) 0.0063(9) 0.0004(8) -0.0023(9)
C4 0.0387(12) 0.0710(16) 0.0644(15) 0.0044(13) -0.0009(10) 0.0048(11)
C5 0.0542(15) 0.0723(18) 0.0686(16) 0.0053(13) 0.0051(12) 0.0241(13)
C6 0.0770(19) 0.0467(14) 0.0777(18) 0.0050(13) 0.0083(15) 0.0096(13)
C7 0.0607(15) 0.0425(12) 0.0696(16) 0.0055(11) 0.0072(12) -0.0051(11)
C8 0.0429(11) 0.0385(10) 0.0420(10) 0.0061(8) 0.0105(8) -0.0012(8)
C9 0.0611(15) 0.0508(13) 0.0543(13) 0.0049(11) 0.0049(11) -0.0104(11)
C10 0.095(2) 0.0441(13) 0.0700(17) -0.0046(12) 0.0289(15) -0.0124(14)
C11 0.075(2) 0.0531(16) 0.102(2) 0.0151(16) 0.0389(18) 0.0155(14)
C12 0.0441(12) 0.0529(13) 0.0668(15) 0.0036(11) 0.0046(10) 0.0024(10)
P1 0.0376(3) 0.0414(3) 0.0565(4) -0.0069(2) 0.0071(2) -0.0075(2)
F1 0.074(3) 0.050(3) 0.082(4) 0.008(2) 0.018(2) -0.0126(17)
F2 0.176(9) 0.098(6) 0.148(9) -0.074(6) -0.016(5) -0.027(5)
F3 0.051(4) 0.102(5) 0.101(3) -0.035(3) 0.040(3) -0.002(3)
F4 0.122(5) 0.111(6) 0.171(10) 0.080(5) -0.008(5) -0.062(5)
F5 0.138(7) 0.072(3) 0.096(6) -0.048(3) 0.004(4) -0.018(3)
F6 0.053(3) 0.058(3) 0.313(15) -0.011(6) -0.003(6) 0.009(2)
F7 0.049(3) 0.070(4) 0.260(12) 0.022(5) -0.016(5) -0.010(3)
F8 0.082(3) 0.111(6) 0.094(4) -0.054(4) -0.003(3) -0.033(4)
F9 0.307(11) 0.090(6) 0.052(3) 0.009(3) 0.028(4) -0.040(5)
F10 0.055(4) 0.131(6) 0.128(4) -0.022(4) 0.037(4) 0.022(3)
F11 0.084(4) 0.195(9) 0.057(3) -0.017(4) 0.001(3) -0.075(5)
F12 0.187(12) 0.098(6) 0.126(6) 0.053(5) 0.033(8) 0.023(6)

loop_
_atom_type_symbol
_atom_type_description
_atom_type_scat_dispersion_real
_atom_type_scat_dispersion_imag
_atom_type_scat_source
C C 0.0033 0.0016 'International Tables Vol C Tables 4.2.6.8 and 6.1.1.4'
H H 0.0000 0.0000 'International Tables Vol C Tables 4.2.6.8 and 6.1.1.4'
F F 0.0171 0.0103 'International Tables Vol C Tables 4.2.6.8 and 6.1.1.4'
N N 0.0061 0.0033 'International Tables Vol C Tables 4.2.6.8 and 6.1.1.4'
P P 0.1023 0.0942 'International Tables Vol C Tables 4.2.6.8 and 6.1.1.4'

loop_
_geom_angle_atom_site_label_1
_geom_angle_atom_site_label_2
_geom_angle_atom_site_label_3
_geom_angle
_geom_angle_site_symmetry_1
_geom_angle_site_symmetry_3
_geom_angle_publ_flag
C1 N1 C3 109.24(18) . . ?
C1 N1 C7 128.9(2) . . ?
C3 N1 C7 121.87(19) . . ?
C1 N2 C2 110.06(18) . . ?
C1 N2 C8 124.37(16) . . ?
C2 N2 C8 125.55(17) . . ?
C11 N3 C12 116.3(3) . . ?
N1 C1 H1 126.3 . . ?
N2 C1 N1 107.47(17) . . ?
N2 C1 H1 126.3 . . ?
N2 C2 H2 126.5 . . ?
C3 C2 N2 107.09(18) . . ?
C3 C2 H2 126.5 . . ?
N1 C3 C4 118.8(2) . . ?
C2 C3 N1 106.13(18) . . ?
C2 C3 C4 135.1(2) . . ?
C3 C4 H4 120.7 . . ?
C5 C4 C3 118.6(2) . . ?
C5 C4 H4 120.7 . . ?
C4 C5 H5 119.6 . . ?
C4 C5 C6 120.7(2) . . ?
C6 C5 H5 119.6 . . ?
C5 C6 H6 118.9 . . ?
C7 C6 C5 122.2(3) . . ?
C7 C6 H6 118.9 . . ?
N1 C7 H7 121.1 . . ?
C6 C7 N1 117.8(2) . . ?
C6 C7 H7 121.1 . . ?
C9 C8 N2 119.9(2) . . ?
C9 C8 C12 120.1(2) . . ?
C12 C8 N2 120.0(2) . . ?
C8 C9 H9 121.2 . . ?
C8 C9 C10 117.5(3) . . ?
C10 C9 H9 121.2 . . ?
C9 C10 H10 120.8 . . ?
C11 C10 C9 118.4(3) . . ?
C11 C10 H10 120.8 . . ?
N3 C11 C10 124.6(3) . . ?
N3 C11 H11 117.7 . . ?
C10 C11 H11 117.7 . . ?
N3 C12 C8 123.2(3) . . ?
N3 C12 H12 118.4 . . ?
C8 C12 H12 118.4 . . ?
F2 P1 F1 108.7(5) . . ?
F2 P1 F4 72.4(9) . . ?
F2 P1 F5 175.2(6) . . ?
F2 P1 F6 89.0(6) . . ?
F2 P1 F7 94.5(6) . . ?
F3 P1 F8 89.2(4) . . ?
F3 P1 F12 86.6(6) . . ?
F4 P1 F1 172.6(7) . . ?
F4 P1 F5 103.4(8) . . ?
F4 P1 F6 93.0(7) . . ?
F4 P1 F7 88.3(7) . . ?
F5 P1 F1 75.8(5) . . ?
F5 P1 F6 89.0(6) . . ?
F5 P1 F7 87.5(6) . . ?
F6 P1 F1 94.3(4) . . ?
F6 P1 F7 176.5(5) . . ?
F7 P1 F1 84.3(4) . . ?
F9 P1 F3 98.3(6) . . ?
F9 P1 F8 77.4(5) . . ?
F9 P1 F10 80.7(6) . . ?
F9 P1 F11 97.8(6) . . ?
F9 P1 F12 175.1(7) . . ?
F10 P1 F3 177.4(5) . . ?
F10 P1 F8 88.3(5) . . ?
F10 P1 F12 94.4(7) . . ?
F11 P1 F3 87.8(5) . . ?
F11 P1 F8 173.9(6) . . ?
F11 P1 F10 94.7(6) . . ?
F11 P1 F12 82.1(7) . . ?
F12 P1 F8 103.1(7) . . ?

loop_
_geom_bond_atom_site_label_1
_geom_bond_atom_site_label_2
_geom_bond_distance
_geom_bond_site_symmetry_2
_geom_bond_publ_flag
N1 C1 1.330(3) . ?
N1 C3 1.393(3) . ?
N1 C7 1.394(3) . ?
N2 C1 1.328(3) . ?
N2 C2 1.366(2) . ?
N2 C8 1.437(3) . ?
N3 C11 1.327(4) . ?
N3 C12 1.328(3) . ?
C1 H1 0.9300 . ?
C2 H2 0.9300 . ?
C2 C3 1.355(3) . ?
C3 C4 1.423(3) . ?
C4 H4 0.9300 . ?
C4 C5 1.344(4) . ?
C5 H5 0.9300 . ?
C5 C6 1.418(4) . ?
C6 H6 0.9300 . ?
C6 C7 1.331(4) . ?
C7 H7 0.9300 . ?
C8 C9 1.369(3) . ?
C8 C12 1.373(3) . ?
C9 H9 0.9300 . ?
C9 C10 1.381(4) . ?
C10 H10 0.9300 . ?
C10 C11 1.375(5) . ?
C11 H11 0.9300 . ?
C12 H12 0.9300 . ?
P1 F1 1.645(7) . ?
P1 F2 1.512(10) . ?
P1 F3 1.568(6) . ?
P1 F4 1.521(11) . ?
P1 F5 1.561(7) . ?
P1 F6 1.563(10) . ?
P1 F7 1.589(10) . ?
P1 F8 1.627(8) . ?
P1 F9 1.482(8) . ?
P1 F10 1.551(8) . ?
P1 F11 1.550(9) . ?
P1 F12 1.592(15) . ?

loop_
_geom_torsion_atom_site_label_1
_geom_torsion_atom_site_label_2
_geom_torsion_atom_site_label_3
_geom_torsion_atom_site_label_4
_geom_torsion
_geom_torsion_site_symmetry_1
_geom_torsion_site_symmetry_2
_geom_torsion_site_symmetry_3
_geom_torsion_site_symmetry_4
_geom_torsion_publ_flag
N1 C3 C4 C5 -1.6(3) . . . . ?
N2 C2 C3 N1 0.4(2) . . . . ?
N2 C2 C3 C4 -178.9(2) . . . . ?
N2 C8 C9 C10 -179.5(2) . . . . ?
N2 C8 C12 N3 179.5(2) . . . . ?
C1 N1 C3 C2 -0.2(2) . . . . ?
C1 N1 C3 C4 179.2(2) . . . . ?
C1 N1 C7 C6 -177.9(2) . . . . ?
C1 N2 C2 C3 -0.4(2) . . . . ?
C1 N2 C8 C9 145.4(2) . . . . ?
C1 N2 C8 C12 -34.4(3) . . . . ?
C2 N2 C1 N1 0.3(2) . . . . ?
C2 N2 C8 C9 -32.8(3) . . . . ?
C2 N2 C8 C12 147.4(2) . . . . ?
C2 C3 C4 C5 177.6(3) . . . . ?
C3 N1 C1 N2 -0.1(2) . . . . ?
C3 N1 C7 C6 1.2(4) . . . . ?
C3 C4 C5 C6 2.1(4) . . . . ?
C4 C5 C6 C7 -0.9(4) . . . . ?
C5 C6 C7 N1 -0.8(4) . . . . ?
C7 N1 C1 N2 179.2(2) . . . . ?
C7 N1 C3 C2 -179.5(2) . . . . ?
C7 N1 C3 C4 -0.1(3) . . . . ?
C8 N2 C1 N1 -178.12(17) . . . . ?
C8 N2 C2 C3 177.97(18) . . . . ?
C8 C9 C10 C11 0.0(4) . . . . ?
C9 C8 C12 N3 -0.4(4) . . . . ?
C9 C10 C11 N3 -0.2(4) . . . . ?
C11 N3 C12 C8 0.1(4) . . . . ?
C12 N3 C11 C10 0.2(4) . . . . ?
C12 C8 C9 C10 0.3(3) . . . . ?
